data_7155565
loop_
_publ_author_name
'Wang, Ruijia'
'Xiang, Jiannan'
'Zou, Huaxu'
'Xiong, Yi'
'Yi, Niannian'
'Deng, Wei'

_publ_section_title
;
 PhI(OAc)2-Mediated 1,2-Aminohalogenation of Alkynes: A General Access to
 (E)-4-(Halomethylene)oxazolidin-2-ones
;
_journal_name_full 'Org. Biomol. Chem.'
_journal_paper_doi 10.1039/C7OB00509A
_journal_year 2017
_chemical_formula_moiety 'C11 H10 Br N O4 S'
_chemical_formula_sum 'C11 H10 Br N O4 S'
_chemical_formula_weight 332.17
_space_group_crystal_system monoclinic
_space_group_IT_number 14
_space_group_name_Hall '-P 2yn'
_space_group_name_H-M_alt 'P 1 21/n 1'
_symmetry_space_group_name_Hall '-P 2yn'
_symmetry_space_group_name_H-M 'P 1 21/n 1'
_atom_sites_solution_hydrogens geom
_atom_sites_solution_primary dual
_audit_creation_date 2016-12-06
_audit_creation_method
;
Olex2 1.2
(compiled 2016.11.30 svn.r3356 for OlexSys, GUI svn.r5269)
;
_audit_update_record
;
2017-02-22 deposited with the CCDC.
2017-04-05 downloaded from the CCDC.
;
_cell_angle_alpha 90
_cell_angle_beta 97.105(2)
_cell_angle_gamma 90
_cell_formula_units_Z 4
_cell_length_a 8.1512(10)
_cell_length_b 16.7902(19)
_cell_length_c 9.2892(11)
_cell_measurement_reflns_used 3381
_cell_measurement_temperature 296
_cell_measurement_theta_max 25.92
_cell_measurement_theta_min 2.43
_cell_volume 1261.6(3)
_computing_cell_refinement 'SAINT v7.68A (Bruker, 2009)'
_computing_data_reduction 'SAINT v7.68A (Bruker, 2009)'
_computing_molecular_graphics 'Olex2 (Dolomanov et al., 2009)'
_computing_publication_material 'Olex2 (Dolomanov et al., 2009)'
_computing_structure_refinement 'ShelXL (Sheldrick, 2015)'
_computing_structure_solution 'ShelXT (Sheldrick, 2015)'
_diffrn_ambient_temperature 296.15
_diffrn_measured_fraction_theta_full 1.000
_diffrn_measured_fraction_theta_max 1.000
_diffrn_measurement_device_type 'Bruker APEX-II CCD'
_diffrn_measurement_method '\f and \w scans'
_diffrn_radiation_monochromator graphite
_diffrn_radiation_type MoK\a
_diffrn_radiation_wavelength 0.71073
_diffrn_reflns_av_R_equivalents 0.0311
_diffrn_reflns_av_unetI/netI 0.0350
_diffrn_reflns_Laue_measured_fraction_full 1.000
_diffrn_reflns_Laue_measured_fraction_max 1.000
_diffrn_reflns_limit_h_max 10
_diffrn_reflns_limit_h_min -11
_diffrn_reflns_limit_k_max 24
_diffrn_reflns_limit_k_min -20
_diffrn_reflns_limit_l_max 13
_diffrn_reflns_limit_l_min -12
_diffrn_reflns_number 12685
_diffrn_reflns_point_group_measured_fraction_full 1.000
_diffrn_reflns_point_group_measured_fraction_max 1.000
_diffrn_reflns_theta_full 25.242
_diffrn_reflns_theta_max 30.616
_diffrn_reflns_theta_min 2.426
_diffrn_standards_number 0
_exptl_absorpt_coefficient_mu 3.429
_exptl_absorpt_correction_T_max 0.7461
_exptl_absorpt_correction_T_min 0.5063
_exptl_absorpt_correction_type multi-scan
_exptl_absorpt_process_details
;
SADABS-2008/1 (Bruker,2008) was used for absorption correction.
wR2(int) was 0.1077 before and 0.0334 after correction.
The Ratio of minimum to maximum transmission is 0.6786.
The \l/2 correction factor is 0.0015.
;
_exptl_crystal_colour colourless
_exptl_crystal_density_diffrn 1.749
_exptl_crystal_description block
_exptl_crystal_F_000 664
_exptl_crystal_size_max 0.22
_exptl_crystal_size_mid 0.2
_exptl_crystal_size_min 0.15
_refine_diff_density_max 0.443
_refine_diff_density_min -1.175
_refine_diff_density_rms 0.123
_refine_ls_extinction_method none
_refine_ls_goodness_of_fit_ref 1.044
_refine_ls_hydrogen_treatment constr
_refine_ls_matrix_type full
_refine_ls_number_parameters 164
_refine_ls_number_reflns 3898
_refine_ls_number_restraints 0
_refine_ls_restrained_S_all 1.044
_refine_ls_R_factor_all 0.0719
_refine_ls_R_factor_gt 0.0426
_refine_ls_shift/su_max 0.001
_refine_ls_shift/su_mean 0.000
_refine_ls_structure_factor_coef Fsqd
_refine_ls_weighting_details 'w=1/[\s^2^(Fo^2^)+(0.0572P)^2^+0.2092P] where P=(Fo^2^+2Fc^2^)/3'
_refine_ls_weighting_scheme calc
_refine_ls_wR_factor_gt 0.0979
_refine_ls_wR_factor_ref 0.1101
_reflns_Friedel_coverage 0.000
_reflns_number_gt 2707
_reflns_number_total 3898
_reflns_threshold_expression 'I > 2\s(I)'
_cod_data_source_file c7ob00509a2.cif
_cod_data_source_block mo_dm16821_0m
_cod_database_code 7155565
_shelx_space_group_comment
;
The symmetry employed for this shelxl refinement is uniquely defined
by the following loop, which should always be used as a source of
symmetry information in preference to the above space-group names.
They are only intended as comments.
;
_shelx_estimated_absorpt_t_max 0.627
_shelx_estimated_absorpt_t_min 0.519
_olex2_refinement_description
;
1. Fixed Uiso
 At 1.2 times of:
  All C(H) groups, All C(H,H) groups
 At 1.5 times of:
  All C(H,H,H) groups
2.a Secondary CH2 refined with riding coordinates:
 C2(H2A,H2B)
2.b Aromatic/amide H refined with riding coordinates:
 C4(H4), C6(H6), C7(H7), C9(H9), C10(H10)
2.c Idealised Me refined as rotating group:
 C11(H11A,H11B,H11C)
;
_shelx_shelxl_version_number 2016/6
_olex2_submission_special_instructions 'No special instructions were received'

loop_
_space_group_symop_operation_xyz
'x, y, z'
'-x+1/2, y+1/2, -z+1/2'
'-x, -y, -z'
'x-1/2, -y-1/2, z-1/2'

loop_
_atom_site_label
_atom_site_type_symbol
_atom_site_fract_x
_atom_site_fract_y
_atom_site_fract_z
_atom_site_U_iso_or_equiv
_atom_site_adp_type
_atom_site_occupancy
_atom_site_site_symmetry_order
_atom_site_calc_flag
_atom_site_refinement_flags_posn
Br1 Br 0.80939(4) 0.23790(2) 0.68318(3) 0.05456(12) Uani 1 1 d .
S1 S 0.20448(7) 0.33977(4) 0.60269(7) 0.04060(16) Uani 1 1 d .
O1 O 0.2764(2) 0.46554(12) 0.3817(2) 0.0554(5) Uani 1 1 d .
O2 O 0.5355(2) 0.42154(11) 0.3827(2) 0.0481(4) Uani 1 1 d .
O3 O 0.0704(2) 0.35105(13) 0.4912(2) 0.0561(5) Uani 1 1 d .
O4 O 0.2333(3) 0.26413(11) 0.6694(2) 0.0523(5) Uani 1 1 d .
N1 N 0.3789(2) 0.35898(12) 0.5270(2) 0.0363(4) Uani 1 1 d .
C1 C 0.3858(3) 0.42035(14) 0.4254(3) 0.0395(5) Uani 1 1 d .
C2 C 0.6424(3) 0.36285(15) 0.4606(3) 0.0446(6) Uani 1 1 d .
H2A H 0.738101 0.388100 0.514248 0.053 Uiso 1 1 calc R
H2B H 0.679754 0.324169 0.394212 0.053 Uiso 1 1 calc R
C3 C 0.5369(3) 0.32386(13) 0.5618(2) 0.0348(5) Uani 1 1 d .
C4 C 0.5862(3) 0.26995(15) 0.6621(3) 0.0437(6) Uani 1 1 d .
H4 H 0.512520 0.248505 0.720499 0.052 Uiso 1 1 calc R
C5 C 0.2031(3) 0.41303(15) 0.7354(3) 0.0393(5) Uani 1 1 d .
C6 C 0.1118(3) 0.48218(17) 0.7063(3) 0.0504(7) Uani 1 1 d .
H6 H 0.049736 0.489440 0.616364 0.060 Uiso 1 1 calc R
C7 C 0.1139(4) 0.53965(18) 0.8111(3) 0.0567(7) Uani 1 1 d .
H7 H 0.052936 0.586007 0.790927 0.068 Uiso 1 1 calc R
C8 C 0.2043(4) 0.53048(17) 0.9460(3) 0.0508(6) Uani 1 1 d .
C9 C 0.2939(5) 0.4602(2) 0.9741(3) 0.0633(8) Uani 1 1 d .
H9 H 0.354611 0.452773 1.064606 0.076 Uiso 1 1 calc R
C10 C 0.2942(4) 0.40164(18) 0.8700(3) 0.0548(7) Uani 1 1 d .
H10 H 0.354698 0.355114 0.889939 0.066 Uiso 1 1 calc R
C11 C 0.2069(5) 0.5944(2) 1.0601(4) 0.0721(10) Uani 1 1 d .
H11A H 0.285366 0.634808 1.042267 0.108 Uiso 1 1 calc GR
H11B H 0.238124 0.571509 1.154179 0.108 Uiso 1 1 calc GR
H11C H 0.098978 0.617771 1.056562 0.108 Uiso 1 1 calc GR

loop_
_atom_site_aniso_label
_atom_site_aniso_U_11
_atom_site_aniso_U_22
_atom_site_aniso_U_33
_atom_site_aniso_U_23
_atom_site_aniso_U_13
_atom_site_aniso_U_12
Br1 0.05371(19) 0.05385(18) 0.0555(2) 0.00636(12) 0.00427(13) 0.01553(12)
S1 0.0369(3) 0.0472(3) 0.0389(3) -0.0019(3) 0.0095(2) -0.0039(2)
O1 0.0555(12) 0.0566(12) 0.0529(11) 0.0109(9) 0.0024(9) 0.0129(9)
O2 0.0458(10) 0.0516(10) 0.0478(10) 0.0144(8) 0.0096(8) -0.0017(8)
O3 0.0375(10) 0.0805(14) 0.0491(11) -0.0067(10) 0.0009(8) -0.0047(9)
O4 0.0530(11) 0.0450(10) 0.0626(13) 0.0016(9) 0.0212(10) -0.0087(8)
N1 0.0351(10) 0.0404(10) 0.0345(10) 0.0024(8) 0.0084(8) 0.0014(8)
C1 0.0458(14) 0.0382(12) 0.0349(12) 0.0001(10) 0.0070(10) -0.0020(10)
C2 0.0419(14) 0.0457(13) 0.0476(14) 0.0061(11) 0.0112(11) 0.0016(11)
C3 0.0381(12) 0.0323(11) 0.0344(11) -0.0044(9) 0.0064(9) -0.0011(9)
C4 0.0461(14) 0.0446(14) 0.0412(14) 0.0049(11) 0.0091(11) 0.0002(11)
C5 0.0398(12) 0.0485(13) 0.0315(11) 0.0027(10) 0.0117(9) 0.0041(10)
C6 0.0563(17) 0.0572(16) 0.0375(13) 0.0055(12) 0.0054(12) 0.0132(13)
C7 0.073(2) 0.0512(16) 0.0476(15) 0.0049(12) 0.0137(14) 0.0184(14)
C8 0.0680(18) 0.0468(15) 0.0404(14) -0.0007(11) 0.0175(13) -0.0034(13)
C9 0.088(2) 0.0647(19) 0.0351(14) 0.0009(13) -0.0018(14) 0.0069(17)
C10 0.072(2) 0.0518(16) 0.0392(14) 0.0032(12) 0.0024(13) 0.0161(14)
C11 0.106(3) 0.0557(18) 0.057(2) -0.0104(15) 0.0228(19) -0.0058(18)

loop_
_atom_type_symbol
_atom_type_description
_atom_type_scat_dispersion_real
_atom_type_scat_dispersion_imag
_atom_type_scat_source
C C 0.0033 0.0016 'International Tables Vol C Tables 4.2.6.8 and 6.1.1.4'
H H 0.0000 0.0000 'International Tables Vol C Tables 4.2.6.8 and 6.1.1.4'
Br Br -0.2901 2.4595 'International Tables Vol C Tables 4.2.6.8 and 6.1.1.4'
N N 0.0061 0.0033 'International Tables Vol C Tables 4.2.6.8 and 6.1.1.4'
O O 0.0106 0.0060 'International Tables Vol C Tables 4.2.6.8 and 6.1.1.4'
S S 0.1246 0.1234 'International Tables Vol C Tables 4.2.6.8 and 6.1.1.4'

loop_
_geom_angle_atom_site_label_1
_geom_angle_atom_site_label_2
_geom_angle_atom_site_label_3
_geom_angle
O3 S1 N1 106.34(11)
O3 S1 C5 110.47(12)
O4 S1 O3 120.52(13)
O4 S1 N1 104.45(11)
O4 S1 C5 109.73(12)
N1 S1 C5 103.79(11)
C1 O2 C2 111.04(19)
C1 N1 S1 121.66(17)
C1 N1 C3 110.35(19)
C3 N1 S1 127.76(16)
O1 C1 O2 124.1(2)
O1 C1 N1 126.9(2)
O2 C1 N1 109.1(2)
O2 C2 H2A 110.8
O2 C2 H2B 110.8
O2 C2 C3 104.7(2)
H2A C2 H2B 108.9
C3 C2 H2A 110.8
C3 C2 H2B 110.8
N1 C3 C2 104.52(19)
C4 C3 N1 129.2(2)
C4 C3 C2 126.2(2)
Br1 C4 H4 120.9
C3 C4 Br1 118.2(2)
C3 C4 H4 120.9
C6 C5 S1 120.2(2)
C10 C5 S1 119.4(2)
C10 C5 C6 120.4(2)
C5 C6 H6 120.3
C7 C6 C5 119.5(3)
C7 C6 H6 120.3
C6 C7 H7 119.2
C6 C7 C8 121.6(3)
C8 C7 H7 119.2
C7 C8 C9 118.2(3)
C7 C8 C11 121.2(3)
C9 C8 C11 120.6(3)
C8 C9 H9 119.4
C10 C9 C8 121.2(3)
C10 C9 H9 119.4
C5 C10 H10 120.4
C9 C10 C5 119.1(3)
C9 C10 H10 120.4
C8 C11 H11A 109.5
C8 C11 H11B 109.5
C8 C11 H11C 109.5
H11A C11 H11B 109.5
H11A C11 H11C 109.5
H11B C11 H11C 109.5

loop_
_geom_bond_atom_site_label_1
_geom_bond_atom_site_label_2
_geom_bond_distance
Br1 C4 1.884(3)
S1 O3 1.422(2)
S1 O4 1.420(2)
S1 N1 1.693(2)
S1 C5 1.742(3)
O1 C1 1.203(3)
O2 C1 1.328(3)
O2 C2 1.448(3)
N1 C1 1.403(3)
N1 C3 1.417(3)
C2 H2A 0.9700
C2 H2B 0.9700
C2 C3 1.501(3)
C3 C4 1.325(3)
C4 H4 0.9300
C5 C6 1.388(4)
C5 C10 1.386(4)
C6 H6 0.9300
C6 C7 1.369(4)
C7 H7 0.9300
C7 C8 1.382(4)
C8 C9 1.395(4)
C8 C11 1.507(4)
C9 H9 0.9300
C9 C10 1.379(4)
C10 H10 0.9300
C11 H11A 0.9600
C11 H11B 0.9600
C11 H11C 0.9600
